data_4508275
loop_
_publ_author_name
'Feng, Xun'
'Ma, Lu-Fang'
'Liu, Lang'
'Wang, Li-Ya'
'Song, Hong-Liang'
'Xie, Shi-Yu'

_publ_section_title
;
 A Series of Heterometallic Three-Dimensional Frameworks Constructed from
 Imidazole--Dicarboxylate: Structures, Luminescence, and Magnetic
 Properties
;
_journal_issue 10
_journal_name_full 'Crystal Growth &amp; Design'
_journal_page_first 4469
_journal_paper_doi 10.1021/cg4009587
_journal_volume 13
_journal_year 2013
_chemical_formula_sum 'C12 H14 N4 O10 Zn'
_chemical_formula_weight 439.64
_chemical_name_systematic
; 
 ? 
;
_space_group_IT_number 61
_symmetry_cell_setting orthorhombic
_symmetry_space_group_name_Hall '-P 2ac 2ab'
_symmetry_space_group_name_H-M 'P b c a'
_atom_sites_solution_hydrogens geom
_atom_sites_solution_primary direct
_atom_sites_solution_secondary difmap
_audit_creation_method SHELXL-97
_cell_angle_alpha 90.00
_cell_angle_beta 90.00
_cell_angle_gamma 90.00
_cell_formula_units_Z 4
_cell_length_a 6.8248(12)
_cell_length_b 13.871(3)
_cell_length_c 16.678(3)
_cell_measurement_temperature 293(2)
_cell_volume 1578.9(5)
_computing_structure_refinement 'SHELXL-97 (Sheldrick, 2008)'
_computing_structure_solution 'SHELXS-97 (Sheldrick, 2008)'
_diffrn_ambient_temperature 293(2)
_diffrn_measured_fraction_theta_full 0.999
_diffrn_measured_fraction_theta_max 0.999
_diffrn_radiation_monochromator graphite
_diffrn_radiation_source 'fine-focus sealed tube'
_diffrn_radiation_type MoK\a
_diffrn_radiation_wavelength 0.71073
_diffrn_reflns_av_R_equivalents 0.0200
_diffrn_reflns_av_sigmaI/netI 0.0151
_diffrn_reflns_limit_h_max 8
_diffrn_reflns_limit_h_min -7
_diffrn_reflns_limit_k_max 13
_diffrn_reflns_limit_k_min -17
_diffrn_reflns_limit_l_max 19
_diffrn_reflns_limit_l_min -20
_diffrn_reflns_number 7981
_diffrn_reflns_theta_full 26.00
_diffrn_reflns_theta_max 26.00
_diffrn_reflns_theta_min 2.44
_exptl_absorpt_coefficient_mu 1.624
_exptl_absorpt_correction_T_max 0.7698
_exptl_absorpt_correction_T_min 0.7164
_exptl_absorpt_correction_type multi-scan
_exptl_absorpt_process_details SADABS
_exptl_crystal_density_diffrn 1.850
_exptl_crystal_density_method 'not measured'
_exptl_crystal_F_000 896
_exptl_crystal_size_max 0.22
_exptl_crystal_size_mid 0.20
_exptl_crystal_size_min 0.17
_refine_diff_density_max 0.498
_refine_diff_density_min -0.269
_refine_diff_density_rms 0.122
_refine_ls_extinction_coef 0.0043(5)
_refine_ls_extinction_expression Fc^*^=kFc[1+0.001xFc^2^\l^3^/sin(2\q)]^-1/4^
_refine_ls_extinction_method SHELXL
_refine_ls_goodness_of_fit_ref 1.077
_refine_ls_hydrogen_treatment mixed
_refine_ls_matrix_type full
_refine_ls_number_parameters 138
_refine_ls_number_reflns 1551
_refine_ls_number_restraints 0
_refine_ls_restrained_S_all 1.077
_refine_ls_R_factor_all 0.0313
_refine_ls_R_factor_gt 0.0268
_refine_ls_shift/su_max 0.000
_refine_ls_shift/su_mean 0.000
_refine_ls_structure_factor_coef Fsqd
_refine_ls_weighting_details 'calc w=1/[\s^2^(Fo^2^)+(0.0398P)^2^+0.8217P] where P=(Fo^2^+2Fc^2^)/3'
_refine_ls_weighting_scheme calc
_refine_ls_wR_factor_gt 0.0714
_refine_ls_wR_factor_ref 0.0747
_reflns_number_gt 1341
_reflns_number_total 1551
_reflns_threshold_expression >2sigma(I)
_cod_data_source_file cg4009587_si_004.cif
_cod_data_source_block a
_cod_depositor_comments
;
The following automatic conversions were performed:

'_symmetry_cell_setting' value 'Orthorhombic' changed to
'orthorhombic' according to
/home/saulius/struct/CIF-dictionaries/cif_core.dic dictionary named
'cif_core.dic' version 2.4.2 from
2011-04-26.

'_exptl_absorpt_correction_type' value 'Multi-scan'
changed to 'multi-scan' according to
/home/saulius/struct/CIF-dictionaries/cif_core.dic dictionary named
'cif_core.dic' version 2.4.2 from 2011-04-26.

Automatic conversion script
Id: cif_fix_values 1891 2012-01-12 08:04:46Z andrius 
;
_cod_original_sg_symbol_H-M Pbca
_cod_database_code 4508275

loop_
_symmetry_equiv_pos_as_xyz
'x, y, z'
'-x+1/2, -y, z+1/2'
'x+1/2, -y+1/2, -z'
'-x, y+1/2, -z+1/2'
'-x, -y, -z'
'x-1/2, y, -z-1/2'
'-x-1/2, y-1/2, z'
'x, -y-1/2, z-1/2'

loop_
_atom_site_label
_atom_site_type_symbol
_atom_site_fract_x
_atom_site_fract_y
_atom_site_fract_z
_atom_site_U_iso_or_equiv
_atom_site_adp_type
_atom_site_occupancy
_atom_site_symmetry_multiplicity
_atom_site_calc_flag
_atom_site_refinement_flags
Zn1 Zn 0.5000 0.5000 0.0000 0.02655(15) Uani 1 2 d S
O3 O 0.4692(2) 0.52640(11) 0.34426(8) 0.0359(4) Uani 1 1 d .
H3 H 0.4596 0.5592 0.3035 0.054 Uiso 1 1 calc R
O4 O 0.5384(2) 0.37421(10) 0.37326(8) 0.0386(4) Uani 1 1 d .
O1 O 0.4429(2) 0.61104(9) 0.09363(7) 0.0333(3) Uani 1 1 d .
O2 O 0.4308(2) 0.62974(9) 0.22610(7) 0.0359(3) Uani 1 1 d .
N1 N 0.5456(2) 0.32716(11) 0.20931(9) 0.0265(3) Uani 1 1 d .
N2 N 0.5207(2) 0.42013(11) 0.10460(9) 0.0232(3) Uani 1 1 d .
C1 C 0.4537(3) 0.57928(13) 0.16216(10) 0.0258(4) Uani 1 1 d .
C5 C 0.5502(3) 0.33122(13) 0.12845(10) 0.0266(4) Uani 1 1 d .
O5 O 0.7932(2) 0.53701(14) 0.00518(9) 0.0387(4) Uani 1 1 d .
C2 C 0.4943(2) 0.47464(14) 0.17230(11) 0.0229(4) Uani 1 1 d .
C3 C 0.5108(2) 0.41735(13) 0.23795(10) 0.0233(4) Uani 1 1 d .
C4 C 0.5061(3) 0.43824(14) 0.32484(11) 0.0265(4) Uani 1 1 d .
C6 C 0.5827(4) 0.24725(14) 0.07583(11) 0.0454(6) Uani 1 1 d .
H6A H 0.5796 0.2676 0.0208 0.068 Uiso 1 1 calc R
H6B H 0.4816 0.2004 0.0849 0.068 Uiso 1 1 calc R
H6C H 0.7080 0.2192 0.0875 0.068 Uiso 1 1 calc R
H1WB H 0.849(4) 0.5366(19) 0.0427(16) 0.055(8) Uiso 1 1 d .
H1WA H 0.850(4) 0.5712(19) -0.0317(16) 0.061(8) Uiso 1 1 d .
H1 H 0.558(4) 0.2786(18) 0.2347(14) 0.049(7) Uiso 1 1 d .

loop_
_atom_site_aniso_label
_atom_site_aniso_U_11
_atom_site_aniso_U_22
_atom_site_aniso_U_33
_atom_site_aniso_U_23
_atom_site_aniso_U_13
_atom_site_aniso_U_12
Zn1 0.0390(2) 0.0264(2) 0.0143(2) 0.00267(10) 0.00025(11) 0.00008(12)
O3 0.0599(10) 0.0326(7) 0.0153(7) -0.0024(6) 0.0031(6) 0.0003(6)
O4 0.0639(10) 0.0347(8) 0.0171(6) 0.0032(6) -0.0038(6) -0.0032(7)
O1 0.0572(9) 0.0226(6) 0.0202(6) 0.0012(5) 0.0012(6) 0.0040(6)
O2 0.0628(10) 0.0227(6) 0.0222(6) -0.0053(5) 0.0018(6) 0.0039(6)
N1 0.0399(9) 0.0216(8) 0.0181(7) 0.0018(6) -0.0004(6) 0.0007(7)
N2 0.0335(8) 0.0210(7) 0.0150(7) -0.0014(6) 0.0007(5) 0.0014(6)
C1 0.0345(9) 0.0216(8) 0.0212(9) -0.0017(7) 0.0022(7) 0.0001(7)
C5 0.0380(10) 0.0235(9) 0.0183(8) -0.0002(7) 0.0005(7) 0.0016(8)
O5 0.0382(9) 0.0574(10) 0.0203(7) 0.0080(7) -0.0036(6) -0.0089(8)
C2 0.0288(10) 0.0217(9) 0.0181(9) -0.0028(7) 0.0002(6) -0.0011(6)
C3 0.0296(9) 0.0234(8) 0.0169(9) -0.0005(7) 0.0008(6) -0.0023(7)
C4 0.0332(10) 0.0290(10) 0.0173(9) -0.0026(7) 0.0006(7) -0.0057(7)
C6 0.0841(17) 0.0250(10) 0.0270(10) -0.0037(8) 0.0031(10) 0.0101(11)

loop_
_atom_type_symbol
_atom_type_description
_atom_type_scat_dispersion_real
_atom_type_scat_dispersion_imag
_atom_type_scat_source
C C 0.0033 0.0016 'International Tables Vol C Tables 4.2.6.8 and 6.1.1.4'
H H 0.0000 0.0000 'International Tables Vol C Tables 4.2.6.8 and 6.1.1.4'
N N 0.0061 0.0033 'International Tables Vol C Tables 4.2.6.8 and 6.1.1.4'
O O 0.0106 0.0060 'International Tables Vol C Tables 4.2.6.8 and 6.1.1.4'
Zn Zn 0.2839 1.4301 'International Tables Vol C Tables 4.2.6.8 and 6.1.1.4'

loop_
_geom_angle_atom_site_label_1
_geom_angle_atom_site_label_2
_geom_angle_atom_site_label_3
_geom_angle
_geom_angle_site_symmetry_1
_geom_angle_site_symmetry_3
O5 Zn1 O5 180.00(14) 5_665 .
O5 Zn1 N2 91.81(6) 5_665 5_665
O5 Zn1 N2 88.19(6) . 5_665
O5 Zn1 N2 88.19(6) 5_665 .
O5 Zn1 N2 91.81(6) . .
N2 Zn1 N2 180.00(8) 5_665 .
O5 Zn1 O1 91.83(6) 5_665 .
O5 Zn1 O1 88.17(6) . .
N2 Zn1 O1 102.04(5) 5_665 .
N2 Zn1 O1 77.96(5) . .
O5 Zn1 O1 88.17(6) 5_665 5_665
O5 Zn1 O1 91.83(6) . 5_665
N2 Zn1 O1 77.96(5) 5_665 5_665
N2 Zn1 O1 102.04(5) . 5_665
O1 Zn1 O1 180.00(4) . 5_665
C4 O3 H3 109.5 . .
C1 O1 Zn1 113.21(11) . .
C5 N1 C3 108.45(16) . .
C5 N1 H1 124.1(16) . .
C3 N1 H1 127.4(16) . .
C5 N2 C2 106.80(15) . .
C5 N2 Zn1 140.25(12) . .
C2 N2 Zn1 112.95(12) . .
O1 C1 O2 124.74(17) . .
O1 C1 C2 117.87(15) . .
O2 C1 C2 117.38(15) . .
N2 C5 N1 109.79(16) . .
N2 C5 C6 125.82(16) . .
N1 C5 C6 124.39(17) . .
Zn1 O5 H1WB 122(2) . .
Zn1 O5 H1WA 122.5(18) . .
H1WB O5 H1WA 112(3) . .
C3 C2 N2 109.31(16) . .
C3 C2 C1 132.72(17) . .
N2 C2 C1 117.97(15) . .
C2 C3 N1 105.64(15) . .
C2 C3 C4 132.39(18) . .
N1 C3 C4 121.90(16) . .
O4 C4 O3 123.99(17) . .
O4 C4 C3 120.14(18) . .
O3 C4 C3 115.86(16) . .
C5 C6 H6A 109.5 . .
C5 C6 H6B 109.5 . .
H6A C6 H6B 109.5 . .
C5 C6 H6C 109.5 . .
H6A C6 H6C 109.5 . .
H6B C6 H6C 109.5 . .

loop_
_geom_bond_atom_site_label_1
_geom_bond_atom_site_label_2
_geom_bond_distance
_geom_bond_site_symmetry_2
Zn1 O5 2.0673(17) 5_665
Zn1 O5 2.0673(17) .
Zn1 N2 2.0713(15) 5_665
Zn1 N2 2.0713(15) .
Zn1 O1 2.2277(13) .
Zn1 O1 2.2277(13) 5_665
O3 C4 1.290(2) .
O3 H3 0.8200 .
O4 C4 1.221(2) .
O1 C1 1.227(2) .
O2 C1 1.285(2) .
N1 C5 1.350(2) .
N1 C3 1.360(2) .
N1 H1 0.80(3) .
N2 C5 1.311(2) .
N2 C2 1.371(2) .
C1 C2 1.487(2) .
C5 C6 1.475(2) .
O5 H1WB 0.73(3) .
O5 H1WA 0.87(3) .
C2 C3 1.357(3) .
C3 C4 1.478(2) .
C6 H6A 0.9600 .
C6 H6B 0.9600 .
C6 H6C 0.9600 .

loop_
_geom_torsion_atom_site_label_1
_geom_torsion_atom_site_label_2
_geom_torsion_atom_site_label_3
_geom_torsion_atom_site_label_4
_geom_torsion
_geom_torsion_site_symmetry_1
O5 Zn1 O1 C1 89.70(14) 5_665
O5 Zn1 O1 C1 -90.30(14) .
N2 Zn1 O1 C1 -178.05(13) 5_665
N2 Zn1 O1 C1 1.95(13) .
O1 Zn1 O1 C1 -162(100) 5_665
O5 Zn1 N2 C5 85.7(2) 5_665
O5 Zn1 N2 C5 -94.3(2) .
N2 Zn1 N2 C5 -168(100) 5_665
O1 Zn1 N2 C5 178.0(2) .
O1 Zn1 N2 C5 -2.0(2) 5_665
O5 Zn1 N2 C2 -93.54(12) 5_665
O5 Zn1 N2 C2 86.46(12) .
N2 Zn1 N2 C2 12(100) 5_665
O1 Zn1 N2 C2 -1.28(11) .
O1 Zn1 N2 C2 178.72(11) 5_665
Zn1 O1 C1 O2 178.47(15) .
Zn1 O1 C1 C2 -2.2(2) .
C2 N2 C5 N1 -0.6(2) .
Zn1 N2 C5 N1 -179.90(13) .
C2 N2 C5 C6 179.1(2) .
Zn1 N2 C5 C6 -0.2(3) .
C3 N1 C5 N2 0.3(2) .
C3 N1 C5 C6 -179.41(19) .
C5 N2 C2 C3 0.76(19) .
Zn1 N2 C2 C3 -179.75(11) .
C5 N2 C2 C1 -178.81(16) .
Zn1 N2 C2 C1 0.68(19) .
O1 C1 C2 C3 -178.33(18) .
O2 C1 C2 C3 1.1(3) .
O1 C1 C2 N2 1.1(3) .
O2 C1 C2 N2 -179.47(16) .
N2 C2 C3 N1 -0.57(19) .
C1 C2 C3 N1 178.90(18) .
N2 C2 C3 C4 176.34(17) .
C1 C2 C3 C4 -4.2(3) .
C5 N1 C3 C2 0.2(2) .
C5 N1 C3 C4 -177.14(16) .
C2 C3 C4 O4 -174.77(18) .
N1 C3 C4 O4 1.7(3) .
C2 C3 C4 O3 4.3(3) .
N1 C3 C4 O3 -179.19(16) .
